data_2218184
loop_
_publ_author_name
'Rizal, Mohd. Razali'
'Ali, Hapipah Mohd.'
'Ng, Seik Weng'

_publ_section_title
;
 5-Bromo-1<i>H</i>-indole-3-carbaldehyde thiosemicarbazone
;
_journal_coeditor_code LH2609
_journal_issue 5
_journal_name_full 'Acta Crystallographica Section E'
_journal_page_first o918
_journal_paper_doi 10.1107/S160053680801101X
_journal_volume 64
_journal_year 2008
_chemical_formula_iupac 'C10 H9 Br N4 S'
_chemical_formula_moiety 'C10 H9 Br N4 S'
_chemical_formula_sum 'C10 H9 Br N4 S'
_chemical_formula_weight 297.18
_chemical_name_systematic
;
5-Bromo-1H-indole-3-carboxaldehyde thiosemicarbazone
;
_space_group_IT_number 2
_symmetry_cell_setting triclinic
_symmetry_space_group_name_Hall '-P 1'
_symmetry_space_group_name_H-M 'P -1'
_atom_sites_solution_hydrogens geom
_atom_sites_solution_primary direct
_atom_sites_solution_secondary difmap
_audit_creation_method SHELXL-97
_cell_angle_alpha 69.2800(10)
_cell_angle_beta 79.9690(10)
_cell_angle_gamma 72.8860(10)
_cell_formula_units_Z 2
_cell_length_a 6.7731(2)
_cell_length_b 8.7551(2)
_cell_length_c 10.6539(2)
_cell_measurement_reflns_used 6604
_cell_measurement_temperature 100(2)
_cell_measurement_theta_max 28.3
_cell_measurement_theta_min 4.0
_cell_volume 563.00(2)
_computing_cell_refinement 'SAINT (Bruker, 2007)'
_computing_data_collection 'APEX2 (Bruker, 2007)'
_computing_data_reduction 'SAINT (Bruker, 2007)'
_computing_molecular_graphics 'X-SEED (Barbour, 2001)'
_computing_publication_material 'publCIF (Westrip, 2008)'
_computing_structure_refinement 'SHELXL97 (Sheldrick, 2008)'
_computing_structure_solution 'SHELXS97 (Sheldrick, 2008)'
_diffrn_ambient_temperature 100(2)
_diffrn_measured_fraction_theta_full 0.990
_diffrn_measured_fraction_theta_max 0.990
_diffrn_measurement_device_type 'Bruker SMART APEX'
_diffrn_measurement_method \w
_diffrn_radiation_monochromator graphite
_diffrn_radiation_source 'fine-focus sealed tube'
_diffrn_radiation_type MoK\a
_diffrn_radiation_wavelength 0.71073
_diffrn_reflns_av_R_equivalents 0.0246
_diffrn_reflns_av_sigmaI/netI 0.0296
_diffrn_reflns_limit_h_max 8
_diffrn_reflns_limit_h_min -6
_diffrn_reflns_limit_k_max 11
_diffrn_reflns_limit_k_min -11
_diffrn_reflns_limit_l_max 13
_diffrn_reflns_limit_l_min -13
_diffrn_reflns_number 6176
_diffrn_reflns_theta_full 27.50
_diffrn_reflns_theta_max 27.50
_diffrn_reflns_theta_min 2.05
_diffrn_standards_decay_% 0
_diffrn_standards_interval_count 0
_diffrn_standards_interval_time 0
_diffrn_standards_number 0
_exptl_absorpt_coefficient_mu 3.812
_exptl_absorpt_correction_T_max 0.516
_exptl_absorpt_correction_T_min 0.381
_exptl_absorpt_correction_type multi-scan
_exptl_absorpt_process_details '(SADABS; Sheldrick, 1996)'
_exptl_crystal_colour Yellow
_exptl_crystal_density_diffrn 1.753
_exptl_crystal_density_method 'not measured'
_exptl_crystal_description Block
_exptl_crystal_F_000 296
_exptl_crystal_size_max 0.30
_exptl_crystal_size_mid 0.20
_exptl_crystal_size_min 0.20
_refine_diff_density_max 0.356
_refine_diff_density_min -0.396
_refine_ls_extinction_method none
_refine_ls_goodness_of_fit_ref 1.061
_refine_ls_hydrogen_treatment mixed
_refine_ls_matrix_type full
_refine_ls_number_parameters 161
_refine_ls_number_reflns 2563
_refine_ls_number_restraints 4
_refine_ls_restrained_S_all 1.060
_refine_ls_R_factor_all 0.0294
_refine_ls_R_factor_gt 0.0242
_refine_ls_shift/su_max 0.001
_refine_ls_shift/su_mean 0.000
_refine_ls_structure_factor_coef Fsqd
_refine_ls_weighting_details 'calc w=1/[\s^2^(Fo^2^)+(0.0383P)^2^+0.1P] where P=(Fo^2^+2Fc^2^)/3'
_refine_ls_weighting_scheme calc
_refine_ls_wR_factor_gt 0.0638
_refine_ls_wR_factor_ref 0.0656
_reflns_number_gt 2281
_reflns_number_total 2563
_reflns_threshold_expression I>2\s(I)
_cod_data_source_file lh2609.cif
_cod_data_source_block I
_cod_depositor_comments
;
The following automatic conversions were performed:
'_symmetry_cell_setting' value 'Triclinic' changed to 'triclinic'
according to '/home/saulius/struct/CIF-dictionaries/cif_core.dic'
dictionary named 'cif_core.dic' version 2.4.1 from 2010-06-29.

Automatic conversion script
Id: cif_fix_enum 1527 2010-12-29 10:47:43Z saulius 

The following automatic conversions were performed:

'_symmetry_cell_setting' value 'Triclinic' changed to 'triclinic'
according to /home/saulius/struct/CIF-dictionaries/cif_core.dic
dictionary named 'cif_core.dic' version 2.4.1 from 2010-06-29.

Automatic conversion script
Id: cif_fix_values 1715 2011-07-08 13:25:40Z adriana 
;
_cod_database_code 2218184
_cod_database_fobs_code 2218184

loop_
_symmetry_equiv_pos_as_xyz
'x, y, z'
'-x, -y, -z'

loop_
_atom_site_type_symbol
_atom_site_label
_atom_site_fract_x
_atom_site_fract_y
_atom_site_fract_z
_atom_site_U_iso_or_equiv
_atom_site_adp_type
_atom_site_calc_flag
_atom_site_refinement_flags
_atom_site_occupancy
Br Br1 0.51693(4) 0.13022(2) 0.31237(2) 0.02102(9) Uani d . 1
S S1 0.01187(9) 0.22591(6) 1.06142(5) 0.01534(12) Uani d . 1
N N1 0.2717(3) 0.8577(2) 0.27383(17) 0.0153(4) Uani d D 1
N N2 0.1383(3) 0.4698(2) 0.68281(16) 0.0116(3) Uani d . 1
N N3 0.0718(3) 0.4342(2) 0.81750(16) 0.0118(3) Uani d D 1
N N4 0.1492(3) 0.1567(2) 0.83268(18) 0.0169(4) Uani d D 1
C C1 0.1846(3) 0.8475(3) 0.4006(2) 0.0151(4) Uani d . 1
H H1 0.1266 0.9415 0.4320 0.018 Uiso calc R 1
C C2 0.3383(3) 0.6981(2) 0.2626(2) 0.0122(4) Uani d . 1
C C3 0.4355(3) 0.6471(3) 0.1529(2) 0.0142(4) Uani d . 1
H H3 0.4641 0.7265 0.0687 0.017 Uiso calc R 1
C C4 0.4889(3) 0.4765(3) 0.1711(2) 0.0131(4) Uani d . 1
H H4 0.5573 0.4359 0.0990 0.016 Uiso calc R 1
C C5 0.4422(3) 0.3633(2) 0.2960(2) 0.0127(4) Uani d . 1
C C6 0.3464(3) 0.4108(2) 0.40581(19) 0.0118(4) Uani d . 1
H H6 0.3184 0.3300 0.4893 0.014 Uiso calc R 1
C C7 0.2917(3) 0.5832(2) 0.38933(19) 0.0109(4) Uani d . 1
C C8 0.1921(3) 0.6825(2) 0.4770(2) 0.0120(4) Uani d . 1
C C9 0.1249(3) 0.6266(2) 0.6176(2) 0.0127(4) Uani d . 1
H H9 0.0693 0.7074 0.6633 0.015 Uiso calc R 1
C C10 0.0822(3) 0.2737(2) 0.8937(2) 0.0123(4) Uani d . 1
H H1N 0.254(5) 0.953(2) 0.207(2) 0.028(7) Uiso d D 1
H H3N 0.037(4) 0.510(2) 0.858(2) 0.013(6) Uiso d D 1
H H4N1 0.137(4) 0.0533(17) 0.876(2) 0.023(7) Uiso d D 1
H H4N2 0.173(5) 0.190(4) 0.7452(11) 0.035(8) Uiso d D 1

loop_
_atom_site_aniso_label
_atom_site_aniso_U_11
_atom_site_aniso_U_22
_atom_site_aniso_U_33
_atom_site_aniso_U_12
_atom_site_aniso_U_13
_atom_site_aniso_U_23
Br1 0.02971(15) 0.01243(12) 0.02039(12) -0.00512(9) 0.00410(9) -0.00765(8)
S1 0.0217(3) 0.0111(2) 0.0101(2) -0.0029(2) 0.00152(19) -0.00200(18)
N1 0.0190(10) 0.0104(8) 0.0119(8) -0.0022(7) 0.0015(7) -0.0005(6)
N2 0.0105(8) 0.0144(8) 0.0100(8) -0.0056(6) 0.0021(6) -0.0034(6)
N3 0.0154(9) 0.0112(8) 0.0091(7) -0.0032(7) 0.0020(6) -0.0051(6)
N4 0.0239(10) 0.0117(8) 0.0144(8) -0.0050(7) 0.0044(7) -0.0056(7)
C1 0.0176(11) 0.0133(9) 0.0127(9) -0.0021(8) 0.0005(8) -0.0045(8)
C2 0.0120(10) 0.0108(9) 0.0134(9) -0.0032(7) -0.0023(8) -0.0025(7)
C3 0.0121(10) 0.0167(10) 0.0119(9) -0.0036(8) -0.0015(8) -0.0022(7)
C4 0.0109(10) 0.0174(10) 0.0111(9) -0.0028(8) -0.0020(7) -0.0049(7)
C5 0.0113(10) 0.0106(9) 0.0165(9) -0.0031(7) -0.0014(8) -0.0042(7)
C6 0.0102(10) 0.0124(9) 0.0117(9) -0.0030(7) -0.0017(7) -0.0021(7)
C7 0.0090(10) 0.0132(9) 0.0103(9) -0.0028(7) -0.0012(7) -0.0032(7)
C8 0.0114(10) 0.0116(9) 0.0131(9) -0.0035(8) -0.0011(7) -0.0037(7)
C9 0.0107(10) 0.0137(9) 0.0133(9) -0.0024(8) -0.0003(8) -0.0049(7)
C10 0.0103(10) 0.0129(9) 0.0130(9) -0.0029(7) 0.0001(7) -0.0038(7)

loop_
_atom_type_symbol
_atom_type_description
_atom_type_scat_dispersion_real
_atom_type_scat_dispersion_imag
_atom_type_scat_source
C C 0.0033 0.0016 'International Tables Vol C Tables 4.2.6.8 and 6.1.1.4'
H H 0.0000 0.0000 'International Tables Vol C Tables 4.2.6.8 and 6.1.1.4'
N N 0.0061 0.0033 'International Tables Vol C Tables 4.2.6.8 and 6.1.1.4'
S S 0.1246 0.1234 'International Tables Vol C Tables 4.2.6.8 and 6.1.1.4'
Br Br -0.2901 2.4595 'International Tables Vol C Tables 4.2.6.8 and 6.1.1.4'

loop_
_geom_angle_atom_site_label_1
_geom_angle_atom_site_label_2
_geom_angle_atom_site_label_3
_geom_angle
C1 N1 C2 109.25(17)
C1 N1 H1N 122.5(19)
C2 N1 H1N 126.2(18)
C9 N2 N3 115.12(17)
C10 N3 N2 119.25(16)
C10 N3 H3N 117.5(16)
N2 N3 H3N 122.8(16)
C10 N4 H4N1 119.9(17)
C10 N4 H4N2 118.1(19)
H4N1 N4 H4N2 120(3)
N1 C1 C8 110.69(18)
N1 C1 H1 124.7
C8 C1 H1 124.7
N1 C2 C3 129.70(18)
N1 C2 C7 107.45(17)
C3 C2 C7 122.85(18)
C4 C3 C2 117.27(18)
C4 C3 H3 121.4
C2 C3 H3 121.4
C3 C4 C5 119.81(18)
C3 C4 H4 120.1
C5 C4 H4 120.1
C6 C5 C4 123.94(18)
C6 C5 Br1 118.76(15)
C4 C5 Br1 117.30(15)
C5 C6 C7 117.04(18)
C5 C6 H6 121.5
C7 C6 H6 121.5
C6 C7 C2 119.09(17)
C6 C7 C8 134.17(18)
C2 C7 C8 106.75(17)
C1 C8 C9 124.92(18)
C1 C8 C7 105.86(17)
C9 C8 C7 129.10(18)
N2 C9 C8 121.41(18)
N2 C9 H9 119.3
C8 C9 H9 119.3
N4 C10 N3 117.36(18)
N4 C10 S1 122.58(16)
N3 C10 S1 120.06(15)

loop_
_geom_bond_atom_site_label_1
_geom_bond_atom_site_label_2
_geom_bond_distance
Br1 C5 1.9032(19)
S1 C10 1.699(2)
N1 C1 1.359(3)
N1 C2 1.378(3)
N1 H1N 0.878(10)
N2 C9 1.284(3)
N2 N3 1.378(2)
N3 C10 1.339(3)
N3 H3N 0.876(10)
N4 C10 1.331(3)
N4 H4N1 0.880(10)
N4 H4N2 0.873(10)
C1 C8 1.376(3)
C1 H1 0.9500
C2 C3 1.388(3)
C2 C7 1.418(3)
C3 C4 1.379(3)
C3 H3 0.9500
C4 C5 1.399(3)
C4 H4 0.9500
C5 C6 1.372(3)
C6 C7 1.398(3)
C6 H6 0.9500
C7 C8 1.447(3)
C8 C9 1.437(3)
C9 H9 0.9500

loop_
_geom_hbond_atom_site_label_D
_geom_hbond_atom_site_label_H
_geom_hbond_atom_site_label_A
_geom_hbond_site_symmetry_A
_geom_hbond_distance_DH
_geom_hbond_distance_HA
_geom_hbond_distance_DA
_geom_hbond_angle_DHA
_geom_hbond_publ_flag
N1 H1<i>n</i> S1 1_564 0.880(10) 2.60(2) 3.390(2) 150(3) yes
N3 H3<i>n</i> S1 2_567 0.880(10) 2.650(10) 3.508(2) 167(2) yes
N4 H4<i>n</i>1 S1 2_557 0.880(10) 2.740(10) 3.569(2) 158(2) yes

loop_
_geom_torsion_atom_site_label_1
_geom_torsion_atom_site_label_2
_geom_torsion_atom_site_label_3
_geom_torsion_atom_site_label_4
_geom_torsion
C9 N2 N3 C10 -179.30(19)
C2 N1 C1 C8 0.5(3)
C1 N1 C2 C3 180.0(2)
C1 N1 C2 C7 -0.6(2)
N1 C2 C3 C4 178.9(2)
C7 C2 C3 C4 -0.6(3)
C2 C3 C4 C5 0.8(3)
C3 C4 C5 C6 -0.8(3)
C3 C4 C5 Br1 179.01(16)
C4 C5 C6 C7 0.6(3)
Br1 C5 C6 C7 -179.25(15)
C5 C6 C7 C2 -0.3(3)
C5 C6 C7 C8 -179.8(2)
N1 C2 C7 C6 -179.18(18)
C3 C2 C7 C6 0.3(3)
N1 C2 C7 C8 0.4(2)
C3 C2 C7 C8 179.9(2)
N1 C1 C8 C9 176.0(2)
N1 C1 C8 C7 -0.2(3)
C6 C7 C8 C1 179.4(2)
C2 C7 C8 C1 -0.2(2)
C6 C7 C8 C9 3.4(4)
C2 C7 C8 C9 -176.2(2)
N3 N2 C9 C8 178.80(19)
C1 C8 C9 N2 -179.4(2)
C7 C8 C9 N2 -4.0(4)
N2 N3 C10 N4 -2.8(3)
N2 N3 C10 S1 177.10(15)

loop_
_cod_related_entry_id
_cod_related_entry_database
_cod_related_entry_code
1 ChemSpider 30655478
